data_7243948
loop_
_publ_author_name
'Ito, Sho'
'White, Fraser J.'
'Okunishi, Eiji'
'Aoyama, Yoshitaka'
'Yamano, Akihito'
'Sato, Hiroyasu'
'Ferrara, Joseph D.'
'Jasnowski, Micha\/l'
'Meyer, Mathias'

_publ_section_title
;
 Structure determination of small molecule compounds by an electron
 diffractometer for 3D ED/MicroED
;
_journal_issue 48
_journal_name_full CrystEngComm
_journal_page_first 8622
_journal_page_last 8630
_journal_paper_doi 10.1039/D1CE01172C
_journal_volume 23
_journal_year 2021
_chemical_absolute_configuration unk
_chemical_formula_moiety 'C6 H12 O6'
_chemical_formula_sum 'C6 H12 O6'
_chemical_formula_weight 180.16
_chemical_name_systematic (3R,4S,5S,6R)-6-(hydroxymethyl)oxane-2,3,4,5-tetrol
_space_group_crystal_system orthorhombic
_space_group_IT_number 19
_space_group_name_Hall 'P 2ac 2ab'
_space_group_name_H-M_alt 'P 21 21 21'
_atom_sites_solution_hydrogens geom
_atom_sites_solution_primary dual
_audit_creation_date 2021-07-13
_audit_creation_method
;
Olex2 1.3
(compiled 2020.11.12 svn.r5f609507 for OlexSys, GUI svn.r6272)
;
_audit_update_record
;
2021-08-31 deposited with the CCDC.	2021-10-26 downloaded from the CCDC.
;
_cell_angle_alpha 90
_cell_angle_beta 90
_cell_angle_gamma 90
_cell_formula_units_Z 4
_cell_length_a 5.177(2)
_cell_length_b 10.691(5)
_cell_length_c 15.272(7)
_cell_measurement_reflns_used 496
_cell_measurement_temperature 293
_cell_measurement_theta_max 0.7989
_cell_measurement_theta_min 0.1157
_cell_volume 845.3(6)
_computing_cell_refinement 'CrysAlisPro 1.171.42.18a (Rigaku OD, 2021)'
_computing_data_collection 'CrysAlisPro 1.171.42.18a (Rigaku OD, 2021)'
_computing_data_reduction 'CrysAlisPro 1.171.42.18a (Rigaku OD, 2021)'
_computing_molecular_graphics 'Olex2 1.3 (Dolomanov et al., 2009)'
_computing_publication_material 'Olex2 1.3 (Dolomanov et al., 2009)'
_computing_structure_refinement 'SHELXL 2018/3 (Sheldrick, 2015)'
_computing_structure_solution 'SHELXT 2018/2 (Sheldrick, 2018)'
_diffrn_ambient_temperature 293
_diffrn_detector 'Rigaku HyPix-ED area detector'
_diffrn_detector_area_resol_mean 10.0
_diffrn_detector_type 'HPC area detector'
_diffrn_measured_fraction_theta_full 0.742
_diffrn_measured_fraction_theta_max 0.742
_diffrn_measurement_details
;
List of Runs (angles in degrees, time in seconds):

  # Type    Start    End  Width  t~exp~   \w     \q     \k     \f   Frames
#--------------------------------------------------------------------------
  1  \w    -30.00  30.00   1.00    4.00    --    0.00   0.00   0.00   60
;
_diffrn_measurement_device 'Electron diffractometer'
_diffrn_measurement_device_type Rigaku_Synergy-ED
_diffrn_measurement_method 'continuous rotation'
_diffrn_orient_matrix_type 'CrysAlisPro convention (1999,Acta A55,543-557)'
_diffrn_orient_matrix_UB_11 0.0003981000
_diffrn_orient_matrix_UB_12 -0.0012348000
_diffrn_orient_matrix_UB_13 0.0013903000
_diffrn_orient_matrix_UB_21 -0.0022529000
_diffrn_orient_matrix_UB_22 0.0017223000
_diffrn_orient_matrix_UB_23 0.0008238000
_diffrn_orient_matrix_UB_31 -0.0042744000
_diffrn_orient_matrix_UB_32 -0.0010107000
_diffrn_orient_matrix_UB_33 -0.0002996000
_diffrn_radiation_probe electron
_diffrn_radiation_type '200 keV electrons'
_diffrn_radiation_wavelength 0.0251
_diffrn_reflns_av_R_equivalents 0.0934
_diffrn_reflns_av_unetI/netI 0.1213
_diffrn_reflns_Laue_measured_fraction_full 0.742
_diffrn_reflns_Laue_measured_fraction_max 0.742
_diffrn_reflns_limit_h_max 5
_diffrn_reflns_limit_h_min -5
_diffrn_reflns_limit_k_max 11
_diffrn_reflns_limit_k_min -11
_diffrn_reflns_limit_l_max 14
_diffrn_reflns_limit_l_min -14
_diffrn_reflns_number 1519
_diffrn_reflns_point_group_measured_fraction_full 0.773
_diffrn_reflns_point_group_measured_fraction_max 0.773
_diffrn_reflns_theta_full 0.799
_diffrn_reflns_theta_max 0.799
_diffrn_reflns_theta_min 0.116
_diffrn_source 'thermionic-emission electron gun'
_diffrn_source_type LaB6
_exptl_absorpt_coefficient_mu 0.000
_exptl_absorpt_correction_T_max 1.00000
_exptl_absorpt_correction_T_min 0.76258
_exptl_absorpt_correction_type multi-scan
_exptl_absorpt_process_details
;
CrysAlisPro 1.171.42.18a (Rigaku Oxford Diffraction, 2021)
Empirical absorption correction using spherical harmonics,
implemented in SCALE3 ABSPACK scaling algorithm.
;
_exptl_crystal_colour colourless
_exptl_crystal_colour_primary colourless
_exptl_crystal_density_diffrn 1.416
_exptl_crystal_description block
_exptl_crystal_F_000 133
_exptl_crystal_size_max 0.0001
_exptl_crystal_size_mid 0.0001
_exptl_crystal_size_min 0.0001
_refine_diff_density_max 0.120
_refine_diff_density_min -0.145
_refine_diff_density_rms 0.042
_refine_ls_abs_structure_details
;
 All f" are zero, so absolute structure could not be determined
;
_refine_ls_extinction_coef 1968(52)
_refine_ls_extinction_expression Fc^*^=kFc[1+0.001xFc^2^\l^3^/sin(2\q)]^-1/4^
_refine_ls_extinction_method 'SHELXL-2018/3 (Sheldrick 2018)'
_refine_ls_goodness_of_fit_ref 1.156
_refine_ls_hydrogen_treatment constr
_refine_ls_matrix_type full
_refine_ls_number_parameters 115
_refine_ls_number_reflns 938
_refine_ls_number_restraints 159
_refine_ls_restrained_S_all 1.069
_refine_ls_R_factor_all 0.1663
_refine_ls_R_factor_gt 0.1194
_refine_ls_shift/su_max 0.005
_refine_ls_shift/su_mean 0.000
_refine_ls_structure_factor_coef Fsqd
_refine_ls_weighting_details 'w=1/[\s^2^(Fo^2^)+(0.1413P)^2^+0.4402P] where P=(Fo^2^+2Fc^2^)/3'
_refine_ls_weighting_scheme calc
_refine_ls_wR_factor_gt 0.3194
_refine_ls_wR_factor_ref 0.3469
_reflns_Friedel_coverage 0.705
_reflns_Friedel_fraction_full 0.820
_reflns_Friedel_fraction_max 0.820
_reflns_number_gt 600
_reflns_number_total 938
_reflns_threshold_expression 'I > 2\s(I)'
_cod_data_source_file d1ce01172c1.cif
_cod_data_source_block d-glucose_003
_cod_depositor_comments 'Adding full bibliography for 7243939--7243951.cif.'
_cod_original_cell_volume 845.3(7)
_cod_database_code 7243948
_shelx_shelxl_version_number 2018/3
_chemical_oxdiff_formula 'C6 H12 O6'
_shelx_space_group_comment
;
The symmetry employed for this shelxl refinement is uniquely defined
by the following loop, which should always be used as a source of
symmetry information in preference to the above space-group names.
They are only intended as comments.
;
_reflns_odcompleteness_completeness 73.39
_reflns_odcompleteness_iscentric 1
_reflns_odcompleteness_theta 0.80
_olex2_refinement_description
;
1. Fixed Uiso
 At 1.2 times of:
  All C(H) groups, All C(H,H) groups
 At 1.5 times of:
  All O(H) groups
2. Uiso/Uaniso restraints and constraints
O10 \\sim C5 \\sim C4 \\sim O9 \\sim C3 \\sim O8 \\sim O7 \\sim C2 \\sim C1
\\sim C6 \\sim O12 \\sim O11: within 2A with sigma of 0.04 and sigma for
terminal atoms of 0.08 within 2A
3. Rigid body (RIGU) restrains
 O9, C4, C3, O8, C2, O7, C1, O11, C5, O10, C6, O12
 with sigma for 1-2 distances of 0.003 and sigma for 1-3 distances of 0.003
4.a Ternary CH refined with riding coordinates:
 C3(H3), C4(H4), C5(H5), C2(H2), C1(H1)
4.b Secondary CH2 refined with riding coordinates:
 C6(H6A,H6B)
4.c Idealised tetrahedral OH refined as rotating group:
 O7(H7), O10(H10), O9(H9), O8(H8), O12(H12)
;
_olex2_submission_special_instructions 'No special instructions were received'
_oxdiff_exptl_absorpt_empirical_details
;
Empirical correction (ABSPACK) includes:
- Absorption correction using spherical harmonics
- Frame scaling
;
_oxdiff_exptl_absorpt_empirical_full_max 1.253
_oxdiff_exptl_absorpt_empirical_full_min 0.635

loop_
_space_group_symop_operation_xyz
'x, y, z'
'-x+1/2, -y, z+1/2'
'-x, y+1/2, -z+1/2'
'x+1/2, -y+1/2, -z'

loop_
_atom_site_label
_atom_site_type_symbol
_atom_site_fract_x
_atom_site_fract_y
_atom_site_fract_z
_atom_site_U_iso_or_equiv
_atom_site_adp_type
_atom_site_occupancy
_atom_site_site_symmetry_order
_atom_site_calc_flag
_atom_site_refinement_flags_posn
_atom_site_refinement_flags_adp
_atom_site_refinement_flags_occupancy
_atom_site_disorder_assembly
_atom_site_disorder_group
O7 O 0.558(4) 0.7151(13) 0.4636(13) 0.043(5) Uani 1 1 d . U . . .
H7 H 0.694243 0.753322 0.469646 0.065 Uiso 1 1 calc R U . . .
O10 O 0.151(3) 0.3485(17) 0.3977(13) 0.038(4) Uani 1 1 d . U . . .
H10 H 0.083458 0.285755 0.418406 0.057 Uiso 1 1 calc R U . . .
C3 C 0.512(3) 0.5594(13) 0.3481(13) 0.020(4) Uani 1 1 d . U . . .
H3 H 0.329410 0.583134 0.344959 0.024 Uiso 1 1 calc R U . . .
C4 C 0.541(3) 0.4158(12) 0.3264(13) 0.020(3) Uani 1 1 d . U . . .
H4 H 0.726771 0.397895 0.324395 0.024 Uiso 1 1 calc R U . . .
O9 O 0.439(4) 0.3853(14) 0.2426(12) 0.041(4) Uani 1 1 d . U . . .
H9 H 0.323183 0.434313 0.230206 0.061 Uiso 1 1 calc R U . . .
O11 O 0.532(3) 0.3660(12) 0.4845(11) 0.025(3) Uani 1 1 d . U . . .
O8 O 0.659(4) 0.6296(14) 0.2820(13) 0.049(5) Uani 1 1 d . U . . .
H8 H 0.678556 0.702027 0.298487 0.074 Uiso 1 1 calc R U . . .
C5 C 0.427(3) 0.3341(14) 0.3984(14) 0.025(3) Uani 1 1 d . U . . .
H5 H 0.468917 0.246545 0.385650 0.030 Uiso 1 1 calc R U . . .
C2 C 0.614(4) 0.5835(14) 0.4402(13) 0.029(4) Uani 1 1 d . U . . .
H2 H 0.801016 0.570385 0.440804 0.035 Uiso 1 1 calc R U . . .
O12 O 0.451(4) 0.449(2) 0.6688(18) 0.063(6) Uani 1 1 d . U . . .
H12 H 0.541142 0.438894 0.712423 0.095 Uiso 1 1 calc R U . . .
C1 C 0.485(3) 0.4967(14) 0.5110(13) 0.029(4) Uani 1 1 d . U . . .
H1 H 0.298928 0.512225 0.511886 0.035 Uiso 1 1 calc R U . . .
C6 C 0.594(4) 0.5152(19) 0.6038(15) 0.044(5) Uani 1 1 d . U . . .
H6A H 0.772423 0.487121 0.605004 0.053 Uiso 1 1 calc R U . . .
H6B H 0.592709 0.603708 0.617806 0.053 Uiso 1 1 calc R U . . .

loop_
_atom_site_aniso_label
_atom_site_aniso_U_11
_atom_site_aniso_U_22
_atom_site_aniso_U_33
_atom_site_aniso_U_23
_atom_site_aniso_U_13
_atom_site_aniso_U_12
O7 0.058(10) 0.022(7) 0.050(14) -0.015(6) -0.012(10) 0.000(7)
O10 0.042(6) 0.053(12) 0.018(13) 0.004(7) 0.001(7) -0.005(7)
C3 0.026(9) 0.011(6) 0.023(8) 0.000(5) -0.008(7) 0.005(6)
C4 0.033(8) 0.013(6) 0.014(8) 0.001(5) 0.002(6) 0.001(6)
O9 0.076(12) 0.028(9) 0.018(9) -0.003(6) -0.013(8) -0.002(8)
O11 0.032(7) 0.023(6) 0.020(8) 0.008(5) 0.004(6) 0.006(6)
O8 0.103(13) 0.011(7) 0.033(11) -0.011(6) 0.028(9) -0.005(8)
C5 0.044(7) 0.006(7) 0.026(8) 0.007(5) 0.001(7) -0.004(6)
C2 0.040(9) 0.019(6) 0.028(8) -0.007(5) -0.009(7) -0.004(6)
O12 0.081(14) 0.078(13) 0.032(14) 0.016(10) 0.008(11) 0.023(12)
C1 0.039(10) 0.028(6) 0.020(8) -0.001(5) -0.002(7) 0.016(6)
C6 0.057(11) 0.053(12) 0.021(10) -0.001(7) -0.008(8) 0.014(9)

loop_
_atom_type_symbol
_atom_type_description
_atom_type_scat_dispersion_real
_atom_type_scat_dispersion_imag
_atom_type_scat_source
C C 0.0000 0.0000 'International Tables Vol C Tables 4.2.6.8 and 6.1.1.4'
H H 0.0000 0.0000 'International Tables Vol C Tables 4.2.6.8 and 6.1.1.4'
O O 0.0000 0.0000 'International Tables Vol C Tables 4.2.6.8 and 6.1.1.4'

loop_
_geom_angle_atom_site_label_1
_geom_angle_atom_site_label_2
_geom_angle_atom_site_label_3
_geom_angle
_geom_angle_site_symmetry_1
_geom_angle_site_symmetry_3
_geom_angle_publ_flag
C2 O7 H7 109.5 . . ?
C5 O10 H10 109.5 . . ?
C4 C3 H3 109.5 . . ?
O8 C3 H3 109.5 . . ?
O8 C3 C4 107.6(14) . . ?
O8 C3 C2 111.6(14) . . ?
C2 C3 H3 109.5 . . ?
C2 C3 C4 109.0(12) . . ?
C3 C4 H4 106.9 . . ?
O9 C4 C3 112.1(13) . . ?
O9 C4 H4 106.9 . . ?
O9 C4 C5 112.0(14) . . ?
C5 C4 C3 111.7(15) . . ?
C5 C4 H4 106.9 . . ?
C4 O9 H9 109.5 . . ?
C5 O11 C1 114.0(12) . . ?
C3 O8 H8 109.5 . . ?
O10 C5 C4 108.6(15) . . ?
O10 C5 O11 110.5(16) . . ?
O10 C5 H5 108.6 . . ?
C4 C5 H5 108.6 . . ?
O11 C5 C4 111.8(13) . . ?
O11 C5 H5 108.6 . . ?
O7 C2 C3 108.5(13) . . ?
O7 C2 H2 109.1 . . ?
O7 C2 C1 108.3(17) . . ?
C3 C2 H2 109.1 . . ?
C3 C2 C1 112.9(14) . . ?
C1 C2 H2 109.1 . . ?
C6 O12 H12 109.5 . . ?
O11 C1 C2 107.6(15) . . ?
O11 C1 H1 109.0 . . ?
O11 C1 C6 108.4(13) . . ?
C2 C1 H1 109.0 . . ?
C6 C1 C2 113.7(15) . . ?
C6 C1 H1 109.0 . . ?
O12 C6 C1 112.7(19) . . ?
O12 C6 H6A 109.0 . . ?
O12 C6 H6B 109.0 . . ?
C1 C6 H6A 109.0 . . ?
C1 C6 H6B 109.0 . . ?
H6A C6 H6B 107.8 . . ?

loop_
_geom_bond_atom_site_label_1
_geom_bond_atom_site_label_2
_geom_bond_distance
_geom_bond_site_symmetry_2
_geom_bond_publ_flag
O7 H7 0.8200 . ?
O7 C2 1.48(2) . ?
O10 H10 0.8200 . ?
O10 C5 1.44(2) . ?
C3 H3 0.9800 . ?
C3 C4 1.58(2) . ?
C3 O8 1.47(2) . ?
C3 C2 1.52(3) . ?
C4 H4 0.9800 . ?
C4 O9 1.42(2) . ?
C4 C5 1.52(2) . ?
O9 H9 0.8200 . ?
O11 C5 1.46(2) . ?
O11 C1 1.47(2) . ?
O8 H8 0.8200 . ?
C5 H5 0.9800 . ?
C2 H2 0.9800 . ?
C2 C1 1.57(3) . ?
O12 H12 0.8200 . ?
O12 C6 1.43(3) . ?
C1 H1 0.9800 . ?
C1 C6 1.54(3) . ?
C6 H6A 0.9700 . ?
C6 H6B 0.9700 . ?

loop_
_geom_torsion_atom_site_label_1
_geom_torsion_atom_site_label_2
_geom_torsion_atom_site_label_3
_geom_torsion_atom_site_label_4
_geom_torsion
_geom_torsion_site_symmetry_1
_geom_torsion_site_symmetry_2
_geom_torsion_site_symmetry_3
_geom_torsion_site_symmetry_4
_geom_torsion_publ_flag
O7 C2 C1 O11 177.4(15) . . . . ?
O7 C2 C1 C6 -62.6(18) . . . . ?
C3 C4 C5 O10 69(2) . . . . ?
C3 C4 C5 O11 -53.2(17) . . . . ?
C3 C2 C1 O11 57.3(16) . . . . ?
C3 C2 C1 C6 177.3(14) . . . . ?
C4 C3 C2 O7 -173.6(16) . . . . ?
C4 C3 C2 C1 -53.6(18) . . . . ?
O9 C4 C5 O10 -58(2) . . . . ?
O9 C4 C5 O11 -179.8(14) . . . . ?
O11 C1 C6 O12 -69(2) . . . . ?
O8 C3 C4 O9 -61(2) . . . . ?
O8 C3 C4 C5 171.9(15) . . . . ?
O8 C3 C2 O7 68(2) . . . . ?
O8 C3 C2 C1 -172.4(14) . . . . ?
C5 O11 C1 C2 -59.1(18) . . . . ?
C5 O11 C1 C6 177.5(13) . . . . ?
C2 C3 C4 O9 177.4(15) . . . . ?
C2 C3 C4 C5 50.8(18) . . . . ?
C2 C1 C6 O12 171.6(17) . . . . ?
C1 O11 C5 O10 -61.8(18) . . . . ?
C1 O11 C5 C4 59.3(18) . . . . ?
